data_1560153
loop_
_publ_author_name
'Wang, Chi-Hsien'
'Chen, Kai-Jen'
'Wu, Tsung-Huan'
'Chang, Hung-Kai'
'Tsuchido, Yoshitaka'
'Sei, Yoshihisa'
'Chen, Pei-Lin'
'Horie, Masaki'

_publ_section_title
;
 Ring rotation of ferrocene in interlocked molecules in single crystals
;
_journal_issue 11
_journal_name_full 'Chemical Science'
_journal_page_first 3871
_journal_page_last 3875
_journal_paper_doi 10.1039/D0SC06876D
_journal_volume 12
_journal_year 2021
_chemical_formula_moiety 'C19 H22 Fe N, C28 H40 O10, F6 P'
_chemical_formula_sum 'C47 H62 F6 Fe N O10 P'
_chemical_formula_weight 1001.79
_chemical_name_systematic '[N-(4-methylbenzyl)ammoniumethylferrocene hexafluorophosphate][dibenzo[30]crown-10 ether]'
_space_group_crystal_system triclinic
_space_group_IT_number 2
_space_group_name_Hall '-P 1'
_space_group_name_H-M_alt 'P -1'
_atom_sites_solution_hydrogens mixed
_audit_creation_date 2020-09-23
_audit_creation_method
;
Olex2 1.2
(compiled 2018.05.29 svn.r3508 for OlexSys, GUI svn.r5506)
;
_audit_update_record
;
2020-09-24 deposited with the CCDC.	2021-01-22 downloaded from the CCDC.
;
_cell_angle_alpha 82.951(2)
_cell_angle_beta 80.729(2)
_cell_angle_gamma 77.436(2)
_cell_formula_units_Z 2
_cell_length_a 11.3327(2)
_cell_length_b 11.4193(2)
_cell_length_c 19.3877(4)
_cell_measurement_reflns_used 13872
_cell_measurement_temperature 273(2)
_cell_measurement_theta_max 76.0930
_cell_measurement_theta_min 3.9060
_cell_volume 2406.89(8)
_computing_cell_refinement 'CrysAlisPro 1.171.40.54a (Rigaku OD, 2019)'
_computing_data_collection 'CrysAlisPro 1.171.40.54a (Rigaku OD, 2019)'
_computing_data_reduction 'CrysAlisPro 1.171.40.54a (Rigaku OD, 2019)'
_computing_molecular_graphics 'Olex2 (Dolomanov et al., 2009)'
_computing_publication_material 'Olex2 (Dolomanov et al., 2009)'
_computing_structure_refinement 'ShelXL (Sheldrick, 2015)'
_computing_structure_solution 'ShelXT (Sheldrick, 2015)'
_diffrn_ambient_temperature 273(2)
_diffrn_detector 'CCD plate'
_diffrn_detector_area_resol_mean 10.0000
_diffrn_detector_type HyPix
_diffrn_measured_fraction_theta_full 0.968
_diffrn_measured_fraction_theta_max 0.926
_diffrn_measurement_details
;
List of Runs (angles in degrees, time in seconds):

  # Type    Start    End  Width  t~exp~   \w     \q     \k     \f   Frames
#--------------------------------------------------------------------------
  1  \w   -106.00 -65.00   0.50    0.07    --  -46.57-139.00-106.00   82
  2  \w   -120.00 -95.00   0.50    0.27    -- -102.00-139.00-106.00   50
  3  \w   -112.00 -76.00   0.50    0.27    -- -102.00-125.00-180.00   72
  4  \w   -119.00 -94.00   0.50    0.07    --  -46.57-125.00-180.00   50
  5  \w   -161.00-119.00   0.50    0.27    -- -102.00-125.00-180.00   84
  6  \w   -174.00 -80.00   0.50    0.27    -- -102.00 -77.00   0.00  188
  7  \w   -124.00 -97.00   0.50    0.27    -- -102.00-130.00  67.00   54
  8  \w   -119.00 -94.00   0.50    0.07    --  -46.57-130.00  67.00   50
  9  \w   -170.00-127.00   0.50    0.27    -- -102.00-130.00  67.00   86
 10  \w   -119.00 -91.00   0.50    0.27    -- -102.00 -30.00 120.00   56
 11  \w    -69.00 -34.00   0.50    0.27    -- -102.00  61.00 120.00   70
 12  \w    -66.00 -41.00   0.50    0.07    --  -46.57 130.00 139.00   50
 13  \w    -96.00 -71.00   0.50    0.27    -- -102.00 130.00 139.00   50
 14  \w   -108.00 -30.00   0.50    0.27    -- -102.00 112.00 145.52  156
 15  \w    -85.00 -49.00   0.50    0.07    --  -46.57 139.00 -46.00   72
 16  \w    -70.00 -30.00   0.50    0.27    -- -102.00 125.00 -90.00   80
 17  \w    -59.00 -29.00   0.50    0.27    -- -102.00 125.00-180.00   60
 18  \w    -23.00  29.00   0.50    0.07    --  -46.57  19.00 -30.00  104
 19  \w     69.00 118.00   0.50    0.07    --   46.57 139.00 -46.00   98
 20  \w     95.00 121.00   0.50    0.27    --  104.61 139.00 -46.00   52
 21  \w     88.00 169.00   0.50    0.27    --  104.61  61.00  30.00  162
 22  \w    101.00 126.00   0.50    0.27    --  104.61 130.00 139.00   50
 23  \w    102.00 176.00   0.50    0.27    --  104.61  61.00 150.00  148
 24  \w     92.00 173.00   0.50    0.27    --  104.61  45.00  60.00  162
 25  \w     78.00 103.00   0.50    0.27    --  104.61 -77.00  60.00   50
 26  \w     78.00 111.00   0.50    0.27    --  104.61-125.00 -30.00   66
 27  \w     67.00 105.00   0.50    0.27    --  104.61 -94.00 -60.00   76
 28  \w     53.00  78.00   0.50    0.27    --  104.61-139.00-106.00   50
 29  \w     45.00  71.00   0.50    0.27    --  104.61-125.00 -30.00   52
 30  \w     52.00  94.00   0.50    0.27    --  104.61-125.00 -90.00   84
 31  \w     39.00  72.00   0.50    0.27    --  104.61 -61.00-150.00   66
 32  \w     42.00  72.00   0.50    0.27    --  104.61 -61.00-120.00   60
 33  \w     59.00  84.00   0.50    0.07    --   46.57-139.00-106.00   50
 34  \w     34.00  66.00   0.50    0.27    --  104.61 -61.00  60.00   64
 35  \w     58.00 105.00   0.50    0.27    --  104.61 -94.00  90.00   94
 36  \w     38.00  66.00   0.50    0.27    --  104.61 -77.00  60.00   56
 37  \w     52.00 115.00   0.50    0.27    --  104.61-130.00  67.00  126
;
_diffrn_measurement_device 'four-circle diffractometer'
_diffrn_measurement_device_type 'XtaLAB Synergy R, DW system, HyPix'
_diffrn_measurement_method '\w scans'
_diffrn_orient_matrix_type 'CrysAlisPro convention (1999,Acta A55,543-557)'
_diffrn_orient_matrix_UB_11 -0.0617362000
_diffrn_orient_matrix_UB_12 -0.1095558000
_diffrn_orient_matrix_UB_13 0.0185741000
_diffrn_orient_matrix_UB_21 0.0098715000
_diffrn_orient_matrix_UB_22 -0.0158088000
_diffrn_orient_matrix_UB_23 -0.0786377000
_diffrn_orient_matrix_UB_31 0.1259743000
_diffrn_orient_matrix_UB_32 -0.0837355000
_diffrn_orient_matrix_UB_33 0.0027416000
_diffrn_radiation_monochromator mirror
_diffrn_radiation_probe x-ray
_diffrn_radiation_type CuK\a
_diffrn_radiation_wavelength 1.54184
_diffrn_reflns_av_R_equivalents 0.0346
_diffrn_reflns_av_unetI/netI 0.0392
_diffrn_reflns_Laue_measured_fraction_full 0.968
_diffrn_reflns_Laue_measured_fraction_max 0.926
_diffrn_reflns_limit_h_max 14
_diffrn_reflns_limit_h_min -12
_diffrn_reflns_limit_k_max 14
_diffrn_reflns_limit_k_min -14
_diffrn_reflns_limit_l_max 24
_diffrn_reflns_limit_l_min -21
_diffrn_reflns_number 26322
_diffrn_reflns_point_group_measured_fraction_full 0.968
_diffrn_reflns_point_group_measured_fraction_max 0.926
_diffrn_reflns_theta_full 67.684
_diffrn_reflns_theta_max 76.420
_diffrn_reflns_theta_min 3.983
_diffrn_source 'Rotating-anode X-ray tube'
_diffrn_source_type 'Rigaku (Cu) X-ray Source'
_exptl_absorpt_coefficient_mu 3.519
_exptl_absorpt_correction_T_max 1.00000
_exptl_absorpt_correction_T_min 0.68154
_exptl_absorpt_correction_type multi-scan
_exptl_absorpt_process_details
;
CrysAlisPro 1.171.40.54a (Rigaku Oxford Diffraction, 2019)
Empirical absorption correction using spherical harmonics,
 implemented in SCALE3 ABSPACK scaling algorithm.
;
_exptl_crystal_colour yellow
_exptl_crystal_density_diffrn 1.382
_exptl_crystal_description block
_exptl_crystal_F_000 1052
_exptl_crystal_recrystallization_method 'Re-crystallisation from solvent: acetone, CH2Cl2, diethylether'
_exptl_crystal_size_max 0.42
_exptl_crystal_size_mid 0.24
_exptl_crystal_size_min 0.06
_refine_diff_density_max 0.602
_refine_diff_density_min -0.452
_refine_diff_density_rms 0.056
_refine_ls_extinction_method none
_refine_ls_goodness_of_fit_ref 1.066
_refine_ls_hydrogen_treatment mixed
_refine_ls_matrix_type full
_refine_ls_number_parameters 620
_refine_ls_number_reflns 9348
_refine_ls_number_restraints 798
_refine_ls_restrained_S_all 1.269
_refine_ls_R_factor_all 0.0650
_refine_ls_R_factor_gt 0.0597
_refine_ls_shift/su_max 0.001
_refine_ls_shift/su_mean 0.000
_refine_ls_structure_factor_coef Fsqd
_refine_ls_weighting_details 'w=1/[\s^2^(Fo^2^)+(0.0888P)^2^+1.1302P] where P=(Fo^2^+2Fc^2^)/3'
_refine_ls_weighting_scheme calc
_refine_ls_wR_factor_gt 0.1635
_refine_ls_wR_factor_ref 0.1678
_reflns_Friedel_coverage 0.000
_reflns_number_gt 8254
_reflns_number_total 9348
_reflns_threshold_expression 'I > 2\s(I)'
_cod_data_source_file d0sc06876d3.cif
_cod_data_source_block 1pf6-a_273k
_cod_depositor_comments 'Adding full bibliography for 1560152--1560177.cif.'
_cod_database_code 1560153
_shelx_shelxl_version_number 2018/3
_chemical_oxdiff_formula FeC47H62O10NPF6
_shelx_space_group_comment
;
The symmetry employed for this shelxl refinement is uniquely defined
by the following loop, which should always be used as a source of
symmetry information in preference to the above space-group names.
They are only intended as comments.
;
_diffrn_oxdiff_digest_frames
;
01f2c57c370b715a07efeebba119b7735700082d7b2
;
_reflns_odcompleteness_completeness 96.96
_reflns_odcompleteness_iscentric 1
_reflns_odcompleteness_theta 66.97
_olex2_refinement_description
;
1. Fixed Uiso
 At 1.2 times of:
  All C(H) groups, All C(H,H) groups, All N(H,H) groups
 At 1.5 times of:
  All C(H,H,H) groups
2. Uiso/Uaniso restraints and constraints
All non-hydrogen atoms have similar U: within 2A with sigma of 0.005 and sigma
for terminal atoms of 0.01
All non-hydrogen atoms restrained to be isotropic: with sigma of 0.005 and
sigma for terminal atoms of 0.01
3.a Secondary CH2 refined with riding coordinates:
 N1(H1B,H1C), C8(H8A,H8B), C9(H9A,H9B), C14(H14A,H14B), C15(H15A,H15B),
 C16(H16A,H16B), C1D(H1DA,H1DB), C1E(H1EA,H1EB), C1H(H1HA,H1HB), C1M(H1MA,H1MB),
  C1S(H1SA,H1SB), C27(H27A,H27B), C29(H29A,H29B), C28(H28A,H28B), C32(H32A,
 H32B), C31(H31A,H31B)
3.b Aromatic/amide H refined with riding coordinates:
 C10(H10), C12(H12), C17(H17), C19(H19), C1A(H1A), C1F(H1F), C1G(H1G),
 C1I(H1I), C11(H11), C1K(H1K), C1L(H1L), C1N(H1N), C1O(H1O), C1Q(H1Q), C1R(H1R),
  C1T(H1T), C1V(H1V), C23(H23), C1Z(H1Z), C21(H21), C24(H24)
3.c Idealised Me refined as rotating group:
 C1U(H1UA,H1UB,H1UC)
;
_olex2_submission_special_instructions 'No special instructions were received'
_oxdiff_exptl_absorpt_empirical_details
;
Empirical correction (ABSPACK) includes:
- Absorption correction using spherical harmonics
- Frame scaling
;
_oxdiff_exptl_absorpt_empirical_full_max 1.685
_oxdiff_exptl_absorpt_empirical_full_min 0.597

loop_
_space_group_symop_operation_xyz
'x, y, z'
'-x, -y, -z'

loop_
_atom_site_label
_atom_site_type_symbol
_atom_site_fract_x
_atom_site_fract_y
_atom_site_fract_z
_atom_site_U_iso_or_equiv
_atom_site_adp_type
_atom_site_occupancy
_atom_site_site_symmetry_order
_atom_site_calc_flag
_atom_site_refinement_flags_posn
_atom_site_refinement_flags_adp
_atom_site_refinement_flags_occupancy
_atom_site_disorder_assembly
_atom_site_disorder_group
Fe1 Fe 0.82962(4) 0.18904(4) 0.07889(2) 0.04895(14) Uani 1 1 d . U . . .
O1 O 0.48141(19) 0.52986(19) 0.16681(10) 0.0570(5) Uani 1 1 d . U . . .
O2 O 0.59962(19) 0.00390(17) 0.33741(10) 0.0519(4) Uani 1 1 d . U . . .
O3 O 0.4845(2) -0.02989(17) 0.22042(11) 0.0557(5) Uani 1 1 d . U . . .
O5 O 0.35302(17) 0.39105(19) 0.10167(11) 0.0548(5) Uani 1 1 d . U . . .
O6 O 0.3420(2) 0.1404(2) 0.13087(12) 0.0648(5) Uani 1 1 d . U . . .
N1 N 0.47792(18) 0.23052(19) 0.21991(10) 0.0402(4) Uani 1 1 d . U . . .
H1B H 0.471920 0.153819 0.221290 0.048 Uiso 1 1 calc R . . . .
H1C H 0.438962 0.271349 0.185281 0.048 Uiso 1 1 calc R . . . .
O7 O 0.5401(2) 0.5208(3) 0.29037(12) 0.0728(6) Uani 1 1 d . U . . .
C20 C 0.2819(2) 0.2757(2) 0.29839(13) 0.0469(5) Uani 1 1 d . U . . .
C22 C 0.6824(2) 0.0120(2) 0.38030(14) 0.0469(5) Uani 1 1 d . U . . .
C6 C 0.6370(2) 0.0826(2) 0.43656(14) 0.0457(5) Uani 1 1 d . U . . .
C7 C 0.6635(2) 0.1865(2) 0.13591(14) 0.0462(5) Uani 1 1 d . U . . .
C8 C 0.6098(2) 0.2381(2) 0.20353(13) 0.0443(5) Uani 1 1 d . U . . .
H8A H 0.617653 0.321563 0.200369 0.053 Uiso 1 1 calc R . . . .
H8B H 0.653538 0.193985 0.240879 0.053 Uiso 1 1 calc R . . . .
C9 C 0.4155(2) 0.2786(3) 0.28795(14) 0.0494(6) Uani 1 1 d . U . . .
H9A H 0.425386 0.360885 0.288072 0.059 Uiso 1 1 calc R . . . .
H9B H 0.453203 0.230674 0.326467 0.059 Uiso 1 1 calc R . . . .
C10 C 0.1954(3) 0.3795(3) 0.28780(16) 0.0556(6) Uani 1 1 d . U . . .
H10 H 0.219966 0.452892 0.276100 0.067 Uiso 1 1 calc R . . . .
C12 C 0.0726(3) 0.3760(3) 0.29434(17) 0.0604(7) Uani 1 1 d . U . . .
H12 H 0.016092 0.447027 0.286774 0.072 Uiso 1 1 calc R . . . .
C13 C 0.6201(3) 0.5594(3) 0.23759(17) 0.0566(6) Uani 1 1 d . U . . .
C14 C 0.6247(3) -0.1048(2) 0.30282(15) 0.0535(6) Uani 1 1 d . U . . .
H14A H 0.651927 -0.173601 0.335109 0.064 Uiso 1 1 calc R . . . .
H14B H 0.688800 -0.101222 0.263331 0.064 Uiso 1 1 calc R . . . .
C15 C 0.5107(3) -0.1173(3) 0.27794(16) 0.0590(7) Uani 1 1 d . U . . .
H15A H 0.520520 -0.197598 0.263388 0.071 Uiso 1 1 calc R . . . .
H15B H 0.443295 -0.106153 0.315899 0.071 Uiso 1 1 calc R . . . .
C16 C 0.4241(3) 0.5704(3) 0.10574(17) 0.0638(7) Uani 1 1 d . U . . .
H16A H 0.480837 0.547047 0.064310 0.077 Uiso 1 1 calc R . . . .
H16B H 0.400087 0.657566 0.101955 0.077 Uiso 1 1 calc R . . . .
C17 C 0.6504(3) 0.2455(3) 0.06765(15) 0.0553(6) Uani 1 1 d . U . . .
H17 H 0.610475 0.324582 0.057717 0.066 Uiso 1 1 calc R . . . .
C18 C 0.0326(3) 0.2689(3) 0.31189(16) 0.0561(6) Uani 1 1 d . U . . .
C19 C 0.8040(3) -0.0454(3) 0.37161(17) 0.0571(6) Uani 1 1 d . U . . .
H19 H 0.834842 -0.090763 0.333634 0.069 Uiso 1 1 calc R . . . .
C1A C 0.7134(3) 0.0913(3) 0.48360(17) 0.0570(6) Uani 1 1 d . U . . .
H1A H 0.683479 0.137377 0.521361 0.068 Uiso 1 1 calc R . . . .
C1B C 0.5854(3) 0.5700(3) 0.17089(17) 0.0573(6) Uani 1 1 d . U . . .
C1D C 0.2554(3) 0.3391(3) 0.09042(18) 0.0641(7) Uani 1 1 d . U . . .
H1DA H 0.214071 0.386536 0.053038 0.077 Uiso 1 1 calc R . . . .
H1DB H 0.196797 0.338042 0.132756 0.077 Uiso 1 1 calc R . . . .
C1E C 0.3056(3) 0.2142(3) 0.07108(17) 0.0648(7) Uani 1 1 d . U . . .
H1EA H 0.243938 0.183674 0.053324 0.078 Uiso 1 1 calc R . . . .
H1EB H 0.375020 0.213586 0.034514 0.078 Uiso 1 1 calc R . . . .
C1F C 0.2422(3) 0.1693(3) 0.3175(2) 0.0668(8) Uani 1 1 d . U . . .
H1F H 0.298364 0.098583 0.326363 0.080 Uiso 1 1 calc R . . . .
C1G C 0.1192(3) 0.1662(3) 0.3237(2) 0.0696(8) Uani 1 1 d . U . . .
H1G H 0.094611 0.092987 0.336097 0.084 Uiso 1 1 calc R . . . .
C1H C 0.3155(3) 0.5166(3) 0.11023(18) 0.0634(7) Uani 1 1 d . U . . .
H1HA H 0.265653 0.528118 0.155434 0.076 Uiso 1 1 calc R . . . .
H1HB H 0.266827 0.555963 0.073926 0.076 Uiso 1 1 calc R . . . .
C1I C 0.7282(3) 0.0672(3) 0.12695(19) 0.0649(7) Uani 1 1 d . U . . .
H1I H 0.749895 0.007469 0.162404 0.078 Uiso 1 1 calc R . . . .
C11 C 0.7276(3) 0.5909(3) 0.2455(2) 0.0738(8) Uani 1 1 d . U . . .
H11 H 0.752085 0.582216 0.289711 0.089 Uiso 1 1 calc R . . . .
C1K C 1.0129(3) 0.1244(4) 0.0677(2) 0.0750(9) Uani 1 1 d . U . . .
H1K H 1.051163 0.044715 0.062291 0.090 Uiso 1 1 calc R . . . .
C1L C 0.8344(3) 0.0315(3) 0.4749(2) 0.0667(7) Uani 1 1 d . U . . .
H1L H 0.885318 0.036908 0.506967 0.080 Uiso 1 1 calc R . . . .
C1M C 0.3896(4) 0.0191(3) 0.1168(2) 0.0772(9) Uani 1 1 d . U . . .
H1MA H 0.470912 0.011869 0.090556 0.093 Uiso 1 1 calc R . . . .
H1MB H 0.338066 -0.007019 0.088842 0.093 Uiso 1 1 calc R . . . .
C1N C 0.8793(3) -0.0359(3) 0.4184(2) 0.0655(7) Uani 1 1 d . U . . .
H1N H 0.960764 -0.075033 0.412170 0.079 Uiso 1 1 calc R . . . .
C1O C 0.7086(3) 0.1634(4) 0.01735(19) 0.0702(8) Uani 1 1 d . U . . .
H1O H 0.714961 0.179495 -0.031151 0.084 Uiso 1 1 calc R . . . .
C1Q C 0.9191(3) 0.2962(4) 0.1185(2) 0.0762(9) Uani 1 1 d . U . . .
H1Q H 0.884983 0.349876 0.152116 0.091 Uiso 1 1 calc R . . . .
C1R C 0.7539(3) 0.0560(4) 0.0531(2) 0.0755(9) Uani 1 1 d . U . . .
H1R H 0.794963 -0.013593 0.032515 0.091 Uiso 1 1 calc R . . . .
C1S C 0.3942(4) -0.0580(3) 0.1851(2) 0.0768(9) Uani 1 1 d . U . . .
H1SA H 0.315136 -0.042917 0.213905 0.092 Uiso 1 1 calc R . . . .
H1SB H 0.414792 -0.142475 0.176501 0.092 Uiso 1 1 calc R . . . .
C1T C 0.9827(3) 0.2141(4) 0.0133(2) 0.0801(9) Uani 1 1 d . U . . .
H1T H 0.998685 0.204653 -0.034446 0.096 Uiso 1 1 calc R . . . .
C1U C -0.1004(3) 0.2644(4) 0.3178(2) 0.0740(9) Uani 1 1 d . U . . .
H1UA H -0.131384 0.245111 0.366017 0.111 Uiso 1 1 calc GR . . . .
H1UB H -0.109674 0.203865 0.289999 0.111 Uiso 1 1 calc GR . . . .
H1UC H -0.145122 0.341401 0.301296 0.111 Uiso 1 1 calc GR . . . .
C1V C 0.9751(3) 0.1763(4) 0.1311(2) 0.0725(8) Uani 1 1 d . U . . .
H1V H 0.985773 0.136627 0.175216 0.087 Uiso 1 1 calc R . . . .
C23 C 0.6578(4) 0.6160(4) 0.1143(3) 0.0919(11) Uani 1 1 d . U . . .
H23 H 0.634892 0.625708 0.069688 0.110 Uiso 1 1 calc R . . . .
C1Z C 0.9235(4) 0.3219(4) 0.0445(2) 0.0865(10) Uani 1 1 d . U . . .
H1Z H 0.893285 0.395578 0.020854 0.104 Uiso 1 1 calc R . . . .
C21 C 0.7984(4) 0.6351(5) 0.1881(3) 0.0971(11) Uani 1 1 d . U . . .
H21 H 0.870670 0.656448 0.193839 0.116 Uiso 1 1 calc R . . . .
C24 C 0.7648(5) 0.6477(5) 0.1243(3) 0.1108(13) Uani 1 1 d . U . . .
H24 H 0.813735 0.678044 0.086083 0.133 Uiso 1 1 calc R . . . .
O8 O 0.51625(16) 0.13742(18) 0.44079(9) 0.0487(4) Uani 1 1 d . U . . .
C26 C 0.3324(2) 0.2487(3) 0.49516(14) 0.0478(5) Uani 1 1 d . U . . .
C25 C 0.4654(2) 0.2021(3) 0.50049(14) 0.0463(5) Uani 1 1 d . U . . .
O4 O 0.28292(18) 0.31060(19) 0.55563(10) 0.0550(5) Uani 1 1 d . U . . .
C27 C 0.5557(4) 0.5215(4) 0.3615(2) 0.0816(9) Uani 1 1 d . U . . .
H27A H 0.593606 0.587801 0.366477 0.098 Uiso 1 1 calc R . . . .
H27B H 0.608111 0.446842 0.376738 0.098 Uiso 1 1 calc R . . . .
C29 C 0.1559(3) 0.3613(3) 0.55906(18) 0.0621(7) Uani 1 1 d . U . . .
H29A H 0.114261 0.337445 0.604670 0.075 Uiso 1 1 calc R . . . .
H29B H 0.122719 0.329951 0.523692 0.075 Uiso 1 1 calc R . . . .
C28 C 0.4329(5) 0.5349(4) 0.4055(2) 0.0870(10) Uani 1 1 d . U . . .
H28A H 0.384749 0.485594 0.389505 0.104 Uiso 1 1 calc R . . . .
H28B H 0.442429 0.507756 0.454038 0.104 Uiso 1 1 calc R . . . .
O10 O 0.1790(3) 0.5277(2) 0.47829(16) 0.0811(7) Uani 1 1 d . U . A -1
C30 C 0.1331(4) 0.4944(4) 0.5477(2) 0.0712(8) Uani 1 1 d . U . . .
C32 C 0.1737(4) 0.6548(4) 0.4668(3) 0.0949(11) Uani 1 1 d . U . A -1
H32A H 0.207512 0.681577 0.503585 0.114 Uiso 1 1 calc R . . A -1
H32B H 0.089650 0.697472 0.467347 0.114 Uiso 1 1 calc R . . A -1
C31 C 0.2446(5) 0.6799(5) 0.3984(3) 0.0969(11) Uani 1 1 d . U . A -1
H31A H 0.228071 0.630776 0.365027 0.116 Uiso 1 1 calc R . . A -1
H31B H 0.217905 0.763706 0.381761 0.116 Uiso 1 1 calc R . . A -1
H26A H 0.295(3) 0.177(3) 0.4953(16) 0.047(7) Uiso 1 1 d . . . . .
H26B H 0.322(3) 0.303(3) 0.4528(19) 0.057(9) Uiso 1 1 d . . . . .
H25A H 0.474(3) 0.152(3) 0.5424(18) 0.053(8) Uiso 1 1 d . . . . .
H30A H 0.041(4) 0.533(4) 0.5581(19) 0.068(10) Uiso 1 1 d . . . . .
H25B H 0.506(3) 0.266(3) 0.5013(17) 0.056(9) Uiso 1 1 d . . . . .
H30B H 0.182(5) 0.525(5) 0.576(3) 0.101(15) Uiso 1 1 d . . . . .
O11 O 0.3723(3) 0.6567(3) 0.40032(16) 0.0885(7) Uani 1 1 d . U . . .
F1 F 0.2168(2) 0.7217(3) 0.22867(15) 0.0961(7) Uani 1 1 d . U . . .
P1 P 0.08502(7) 0.79444(7) 0.21676(4) 0.05525(19) Uani 1 1 d . U . . .
F5 F 0.0754(2) 0.7032(3) 0.16327(16) 0.1069(9) Uani 1 1 d . U . . .
F4 F 0.0957(3) 0.8835(3) 0.26933(18) 0.1148(10) Uani 1 1 d . U . . .
F2 F 0.0254(3) 0.7160(3) 0.27913(17) 0.1205(10) Uani 1 1 d . U . . .
F3 F 0.1468(3) 0.8715(4) 0.15387(16) 0.1226(10) Uani 1 1 d . U . . .
F6 F -0.0470(2) 0.8657(3) 0.20543(16) 0.1012(8) Uani 1 1 d . U . . .

loop_
_atom_site_aniso_label
_atom_site_aniso_U_11
_atom_site_aniso_U_22
_atom_site_aniso_U_33
_atom_site_aniso_U_23
_atom_site_aniso_U_13
_atom_site_aniso_U_12
Fe1 0.0388(2) 0.0597(3) 0.0456(2) -0.00676(18) 0.00090(16) -0.00777(17)
O1 0.0612(11) 0.0633(11) 0.0489(10) 0.0003(8) -0.0137(8) -0.0166(9)
O2 0.0627(10) 0.0439(9) 0.0472(9) -0.0116(7) -0.0082(8) -0.0020(8)
O3 0.0776(12) 0.0455(9) 0.0534(10) -0.0043(8) -0.0206(9) -0.0245(9)
O5 0.0460(9) 0.0593(10) 0.0613(11) -0.0148(8) -0.0175(8) -0.0031(8)
O6 0.0791(13) 0.0715(12) 0.0560(11) -0.0082(9) -0.0254(10) -0.0285(10)
N1 0.0403(9) 0.0455(10) 0.0369(9) -0.0120(8) -0.0045(7) -0.0093(8)
O7 0.0823(14) 0.0947(15) 0.0547(11) -0.0127(10) -0.0133(10) -0.0405(12)
C20 0.0507(12) 0.0496(12) 0.0379(11) -0.0100(9) 0.0041(9) -0.0090(10)
C22 0.0509(12) 0.0419(11) 0.0464(12) -0.0044(9) -0.0013(10) -0.0099(10)
C6 0.0442(11) 0.0457(11) 0.0464(12) -0.0059(9) -0.0022(9) -0.0093(9)
C7 0.0407(11) 0.0496(12) 0.0481(12) -0.0109(10) 0.0001(9) -0.0096(9)
C8 0.0408(11) 0.0522(12) 0.0421(12) -0.0072(10) -0.0051(9) -0.0134(10)
C9 0.0520(13) 0.0596(14) 0.0382(11) -0.0152(10) -0.0008(10) -0.0128(11)
C10 0.0600(14) 0.0466(12) 0.0560(14) -0.0081(11) 0.0046(11) -0.0090(11)
C12 0.0556(14) 0.0552(14) 0.0613(15) -0.0049(12) 0.0041(12) -0.0007(12)
C13 0.0570(13) 0.0497(12) 0.0670(15) -0.0113(11) -0.0091(12) -0.0155(11)
C14 0.0730(15) 0.0393(11) 0.0444(12) -0.0068(10) -0.0071(11) -0.0021(11)
C15 0.0819(17) 0.0410(12) 0.0562(14) -0.0034(11) -0.0104(13) -0.0170(12)
C16 0.0823(17) 0.0544(14) 0.0544(14) -0.0029(12) -0.0222(13) -0.0054(13)
C17 0.0465(12) 0.0720(16) 0.0460(13) -0.0121(12) -0.0050(10) -0.0064(12)
C18 0.0530(13) 0.0622(14) 0.0502(13) -0.0113(11) 0.0054(11) -0.0108(11)
C19 0.0520(13) 0.0521(13) 0.0622(15) -0.0096(12) 0.0048(11) -0.0064(11)
C1A 0.0506(13) 0.0632(15) 0.0615(15) -0.0164(12) -0.0098(11) -0.0133(12)
C1B 0.0594(14) 0.0519(13) 0.0622(14) -0.0037(11) -0.0044(11) -0.0182(11)
C1D 0.0511(14) 0.0823(17) 0.0656(16) -0.0106(14) -0.0245(12) -0.0138(13)
C1E 0.0685(16) 0.0805(17) 0.0568(15) -0.0096(13) -0.0259(13) -0.0252(14)
C1F 0.0569(15) 0.0543(14) 0.0801(18) 0.0011(13) 0.0059(13) -0.0071(12)
C1G 0.0606(15) 0.0565(15) 0.0865(19) -0.0028(14) 0.0106(14) -0.0176(13)
C1H 0.0664(15) 0.0592(15) 0.0626(15) -0.0136(12) -0.0247(13) 0.0074(13)
C1I 0.0575(14) 0.0533(14) 0.0770(17) -0.0115(13) 0.0133(13) -0.0098(12)
C11 0.0636(16) 0.0648(16) 0.101(2) -0.0144(15) -0.0174(15) -0.0207(14)
C1K 0.0476(14) 0.103(2) 0.0702(17) -0.0101(16) -0.0008(13) -0.0092(15)
C1L 0.0510(14) 0.0749(17) 0.0792(18) -0.0153(14) -0.0153(13) -0.0142(13)
C1M 0.103(2) 0.0749(17) 0.0701(17) -0.0179(14) -0.0354(16) -0.0305(16)
C1N 0.0467(13) 0.0661(16) 0.0815(18) -0.0122(14) -0.0041(13) -0.0071(12)
C1O 0.0625(15) 0.0941(19) 0.0585(15) -0.0305(15) -0.0012(13) -0.0180(15)
C1Q 0.0665(17) 0.091(2) 0.0789(18) -0.0120(16) -0.0103(15) -0.0306(15)
C1R 0.0682(17) 0.0771(18) 0.0818(19) -0.0388(15) 0.0153(15) -0.0171(15)
C1S 0.101(2) 0.0674(16) 0.0808(18) -0.0079(14) -0.0351(16) -0.0392(15)
C1T 0.0602(16) 0.114(2) 0.0669(17) -0.0025(17) 0.0063(14) -0.0337(16)
C1U 0.0562(17) 0.096(2) 0.068(2) -0.0168(18) 0.0063(14) -0.0161(17)
C1V 0.0538(15) 0.097(2) 0.0659(17) -0.0077(15) -0.0108(13) -0.0119(15)
C23 0.094(2) 0.095(2) 0.087(2) 0.0068(18) 0.0023(18) -0.0409(18)
C1Z 0.0747(18) 0.096(2) 0.095(2) 0.0162(18) -0.0157(17) -0.0408(17)
C21 0.080(2) 0.096(2) 0.124(3) -0.011(2) -0.0062(19) -0.0422(18)
C24 0.101(2) 0.113(2) 0.120(3) 0.007(2) 0.011(2) -0.053(2)
O8 0.0463(9) 0.0555(10) 0.0433(9) -0.0145(7) -0.0055(7) -0.0032(8)
C26 0.0492(13) 0.0517(13) 0.0416(12) -0.0083(10) -0.0047(10) -0.0071(11)
C25 0.0468(12) 0.0521(13) 0.0403(12) -0.0122(10) -0.0032(9) -0.0078(10)
O4 0.0493(10) 0.0619(11) 0.0503(10) -0.0159(8) -0.0050(8) 0.0008(8)
C27 0.102(2) 0.089(2) 0.0645(17) -0.0107(15) -0.0285(16) -0.0277(17)
C29 0.0486(13) 0.0693(16) 0.0632(15) -0.0107(13) -0.0007(12) -0.0032(12)
C28 0.118(2) 0.0831(19) 0.0648(18) -0.0058(16) -0.0099(17) -0.0335(18)
O10 0.0818(14) 0.0615(12) 0.1033(17) -0.0019(12) -0.0210(13) -0.0185(11)
C30 0.0632(16) 0.0692(17) 0.0805(18) -0.0183(15) -0.0153(15) -0.0019(14)
C32 0.087(2) 0.0728(19) 0.127(2) 0.0065(19) -0.0281(19) -0.0198(17)
C31 0.114(2) 0.084(2) 0.104(2) 0.0036(18) -0.0457(19) -0.0293(19)
O11 0.1117(18) 0.0762(14) 0.0862(16) -0.0187(12) -0.0063(14) -0.0367(14)
F1 0.0685(13) 0.1078(18) 0.1097(18) -0.0292(14) -0.0267(12) 0.0089(12)
P1 0.0496(4) 0.0574(4) 0.0567(4) -0.0113(3) -0.0027(3) -0.0065(3)
F5 0.0774(14) 0.131(2) 0.123(2) -0.0702(17) -0.0150(13) -0.0087(14)
F4 0.1074(19) 0.115(2) 0.133(2) -0.0736(18) -0.0104(16) -0.0179(16)
F2 0.124(2) 0.130(2) 0.105(2) 0.0305(17) -0.0052(16) -0.0512(18)
F3 0.1101(19) 0.159(3) 0.0975(18) 0.0295(18) -0.0037(15) -0.0547(19)
F6 0.0648(12) 0.1002(17) 0.131(2) -0.0169(15) -0.0221(13) 0.0092(12)

loop_
_atom_type_symbol
_atom_type_description
_atom_type_scat_dispersion_real
_atom_type_scat_dispersion_imag
_atom_type_scat_source
C C 0.0181 0.0091 'International Tables Vol C Tables 4.2.6.8 and 6.1.1.4'
H H 0.0000 0.0000 'International Tables Vol C Tables 4.2.6.8 and 6.1.1.4'
F F 0.0727 0.0534 'International Tables Vol C Tables 4.2.6.8 and 6.1.1.4'
Fe Fe -1.1336 3.1974 'International Tables Vol C Tables 4.2.6.8 and 6.1.1.4'
N N 0.0311 0.0180 'International Tables Vol C Tables 4.2.6.8 and 6.1.1.4'
O O 0.0492 0.0322 'International Tables Vol C Tables 4.2.6.8 and 6.1.1.4'
P P 0.2955 0.4335 'International Tables Vol C Tables 4.2.6.8 and 6.1.1.4'

loop_
_geom_angle_atom_site_label_1
_geom_angle_atom_site_label_2
_geom_angle_atom_site_label_3
_geom_angle
_geom_angle_site_symmetry_1
_geom_angle_site_symmetry_3
_geom_angle_publ_flag
C7 Fe1 C17 41.09(12) . . ?
C7 Fe1 C1I 40.75(12) . . ?
C7 Fe1 C1K 148.20(14) . . ?
C7 Fe1 C1O 69.06(12) . . ?
C7 Fe1 C1Q 111.23(14) . . ?
C7 Fe1 C1R 68.36(12) . . ?
C7 Fe1 C1T 171.24(15) . . ?
C7 Fe1 C1V 118.39(13) . . ?
C17 Fe1 C1I 68.27(14) . . ?
C17 Fe1 C1K 167.30(14) . . ?
C17 Fe1 C1O 40.76(13) . . ?
C17 Fe1 C1Q 120.46(15) . . ?
C17 Fe1 C1R 67.09(15) . . ?
C17 Fe1 C1T 130.86(15) . . ?
C17 Fe1 C1V 152.38(14) . . ?
C1I Fe1 C1O 68.23(17) . . ?
C1I Fe1 C1R 40.97(15) . . ?
C1I Fe1 C1V 108.81(16) . . ?
C1K Fe1 C1I 114.26(16) . . ?
C1K Fe1 C1O 127.33(15) . . ?
C1K Fe1 C1Q 68.04(18) . . ?
C1K Fe1 C1R 106.10(17) . . ?
C1K Fe1 C1V 40.07(15) . . ?
C1O Fe1 C1R 39.18(17) . . ?
C1Q Fe1 C1I 131.50(16) . . ?
C1Q Fe1 C1O 151.86(18) . . ?
C1Q Fe1 C1R 168.85(18) . . ?
C1Q Fe1 C1V 39.84(17) . . ?
C1T Fe1 C1I 145.89(17) . . ?
C1T Fe1 C1K 40.45(17) . . ?
C1T Fe1 C1O 106.69(16) . . ?
C1T Fe1 C1Q 68.65(18) . . ?
C1T Fe1 C1R 113.57(17) . . ?
C1T Fe1 C1V 67.53(16) . . ?
C1V Fe1 C1O 165.88(16) . . ?
C1V Fe1 C1R 129.78(18) . . ?
C1Z Fe1 C7 133.21(17) . . ?
C1Z Fe1 C17 110.93(16) . . ?
C1Z Fe1 C1I 171.57(17) . . ?
C1Z Fe1 C1K 68.49(19) . . ?
C1Z Fe1 C1O 117.04(18) . . ?
C1Z Fe1 C1Q 41.05(18) . . ?
C1Z Fe1 C1R 147.14(19) . . ?
C1Z Fe1 C1T 41.04(19) . . ?
C1Z Fe1 C1V 67.75(17) . . ?
C1B O1 C16 117.1(3) . . ?
C22 O2 C14 115.6(2) . . ?
C15 O3 C1S 110.8(2) . . ?
C1D O5 C1H 112.4(2) . . ?
C1E O6 C1M 112.5(3) . . ?
C8 N1 C9 114.11(19) . . ?
C13 O7 C27 120.9(3) . . ?
C10 C20 C9 121.0(3) . . ?
C1F C20 C9 121.1(3) . . ?
C1F C20 C10 118.0(3) . . ?
O2 C22 C6 116.1(2) . . ?
O2 C22 C19 124.4(2) . . ?
C19 C22 C6 119.5(3) . . ?
C1A C6 C22 119.5(2) . . ?
O8 C6 C22 115.7(2) . . ?
O8 C6 C1A 124.8(2) . . ?
C8 C7 Fe1 129.28(19) . . ?
C17 C7 Fe1 69.59(15) . . ?
C17 C7 C8 126.0(2) . . ?
C1I C7 Fe1 70.05(16) . . ?
C1I C7 C8 126.8(3) . . ?
C1I C7 C17 107.0(3) . . ?
C7 C8 N1 109.9(2) . . ?
N1 C9 C20 111.0(2) . . ?
C20 C10 C12 121.0(3) . . ?
C18 C12 C10 121.2(3) . . ?
O7 C13 C1B 115.0(3) . . ?
O7 C13 C11 125.3(3) . . ?
C11 C13 C1B 119.6(3) . . ?
O2 C14 C15 108.4(2) . . ?
O3 C15 C14 109.9(2) . . ?
O1 C16 C1H 109.3(3) . . ?
C7 C17 Fe1 69.32(15) . . ?
C1O C17 Fe1 70.10(18) . . ?
C1O C17 C7 108.5(3) . . ?
C12 C18 C1U 121.4(3) . . ?
C1G C18 C12 117.4(3) . . ?
C1G C18 C1U 121.2(3) . . ?
C1N C19 C22 120.6(3) . . ?
C6 C1A C1L 120.3(3) . . ?
O1 C1B C13 116.1(3) . . ?
O1 C1B C23 124.9(3) . . ?
C23 C1B C13 119.0(3) . . ?
O5 C1D C1E 108.8(3) . . ?
O6 C1E C1D 109.1(3) . . ?
C20 C1F C1G 120.8(3) . . ?
C18 C1G C1F 121.6(3) . . ?
O5 C1H C16 109.6(3) . . ?
C7 C1I Fe1 69.20(17) . . ?
C7 C1I C1R 107.1(3) . . ?
C1R C1I Fe1 69.8(2) . . ?
C21 C11 C13 120.0(4) . . ?
C1T C1K Fe1 69.7(2) . . ?
C1V C1K Fe1 70.3(2) . . ?
C1V C1K C1T 107.8(4) . . ?
C1N C1L C1A 119.9(3) . . ?
O6 C1M C1S 108.8(3) . . ?
C19 C1N C1L 120.1(3) . . ?
C17 C1O Fe1 69.14(18) . . ?
C1R C1O Fe1 70.5(2) . . ?
C1R C1O C17 107.7(3) . . ?
C1V C1Q Fe1 70.3(2) . . ?
C1V C1Q C1Z 107.4(4) . . ?
C1Z C1Q Fe1 69.2(2) . . ?
C1I C1R Fe1 69.2(2) . . ?
C1O C1R Fe1 70.3(2) . . ?
C1O C1R C1I 109.7(3) . . ?
O3 C1S C1M 108.7(3) . . ?
C1K C1T Fe1 69.8(2) . . ?
C1K C1T C1Z 107.8(4) . . ?
C1Z C1T Fe1 69.3(2) . . ?
C1K C1V Fe1 69.7(2) . . ?
C1Q C1V Fe1 69.8(2) . . ?
C1Q C1V C1K 109.6(4) . . ?
C1B C23 C24 119.8(5) . . ?
C1Q C1Z Fe1 69.7(2) . . ?
C1Q C1Z C1T 107.3(4) . . ?
C1T C1Z Fe1 69.7(2) . . ?
C24 C21 C11 120.8(4) . . ?
C21 C24 C23 120.8(5) . . ?
C6 O8 C25 116.9(2) . . ?
O4 C26 C25 106.3(2) . . ?
O8 C25 C26 107.1(2) . . ?
C26 O4 C29 113.8(2) . . ?
O7 C27 C28 108.6(3) . . ?
O4 C29 C30 111.5(3) . . ?
O11 C28 C27 109.7(4) . . ?
C30 O10 C32 111.2(3) . . ?
O10 C30 C29 108.8(3) . . ?
O10 C32 C31 108.1(4) . . ?
O11 C31 C32 113.2(4) . . ?
C28 O11 C31 116.9(4) . . ?
F1 P1 F5 90.75(14) . . ?
F4 P1 F1 88.73(15) . . ?
F4 P1 F5 179.47(16) . . ?
F4 P1 F2 89.6(2) . . ?
F4 P1 F3 90.8(2) . . ?
F4 P1 F6 91.45(16) . . ?
F2 P1 F1 90.86(17) . . ?
F2 P1 F5 90.5(2) . . ?
F2 P1 F3 179.1(2) . . ?
F2 P1 F6 88.49(17) . . ?
F3 P1 F1 88.30(17) . . ?
F3 P1 F5 89.1(2) . . ?
F6 P1 F1 179.32(18) . . ?
F6 P1 F5 89.07(15) . . ?
F6 P1 F3 92.35(17) . . ?

loop_
_geom_bond_atom_site_label_1
_geom_bond_atom_site_label_2
_geom_bond_distance
_geom_bond_site_symmetry_2
_geom_bond_publ_flag
Fe1 C7 2.028(3) . ?
Fe1 C17 2.031(3) . ?
Fe1 C1I 2.039(3) . ?
Fe1 C1K 2.033(3) . ?
Fe1 C1O 2.044(4) . ?
Fe1 C1Q 2.034(4) . ?
Fe1 C1R 2.046(4) . ?
Fe1 C1T 2.031(3) . ?
Fe1 C1V 2.040(3) . ?
Fe1 C1Z 2.026(4) . ?
O1 C16 1.421(4) . ?
O1 C1B 1.371(4) . ?
O2 C22 1.374(3) . ?
O2 C14 1.435(3) . ?
O3 C15 1.426(4) . ?
O3 C1S 1.429(4) . ?
O5 C1D 1.420(4) . ?
O5 C1H 1.426(4) . ?
O6 C1E 1.409(4) . ?
O6 C1M 1.416(5) . ?
N1 C8 1.496(3) . ?
N1 C9 1.500(3) . ?
O7 C13 1.351(4) . ?
O7 C27 1.419(4) . ?
C20 C9 1.502(4) . ?
C20 C10 1.382(4) . ?
C20 C1F 1.375(4) . ?
C22 C6 1.400(4) . ?
C22 C19 1.384(4) . ?
C6 C1A 1.379(4) . ?
C6 O8 1.370(3) . ?
C7 C8 1.488(4) . ?
C7 C17 1.424(4) . ?
C7 C1I 1.416(4) . ?
C10 C12 1.387(5) . ?
C12 C18 1.380(5) . ?
C13 C1B 1.395(5) . ?
C13 C11 1.379(5) . ?
C14 C15 1.491(5) . ?
C16 C1H 1.477(5) . ?
C17 C1O 1.419(4) . ?
C18 C1G 1.377(5) . ?
C18 C1U 1.505(5) . ?
C19 C1N 1.370(5) . ?
C1A C1L 1.386(4) . ?
C1B C23 1.382(5) . ?
C1D C1E 1.486(5) . ?
C1F C1G 1.387(5) . ?
C1I C1R 1.430(5) . ?
C11 C21 1.374(7) . ?
C1K C1T 1.405(6) . ?
C1K C1V 1.395(5) . ?
C1L C1N 1.381(5) . ?
C1M C1S 1.499(6) . ?
C1O C1R 1.371(6) . ?
C1Q C1V 1.388(6) . ?
C1Q C1Z 1.423(6) . ?
C1T C1Z 1.422(7) . ?
C23 C24 1.386(7) . ?
C21 C24 1.335(8) . ?
O8 C25 1.424(3) . ?
C26 C25 1.501(4) . ?
C26 O4 1.417(3) . ?
O4 C29 1.424(4) . ?
C27 C28 1.498(7) . ?
C29 C30 1.480(5) . ?
C28 O11 1.410(6) . ?
O10 C30 1.400(5) . ?
O10 C32 1.432(5) . ?
C32 C31 1.467(7) . ?
C31 O11 1.419(6) . ?
F1 P1 1.581(2) . ?
P1 F5 1.589(3) . ?
P1 F4 1.560(3) . ?
P1 F2 1.567(3) . ?
P1 F3 1.575(3) . ?
P1 F6 1.575(2) . ?
